data_1508338
loop_
_publ_author_name
'Lang, Rui'
'Shi, Lijun'
'Li, Dengfeng'
'Xia, Chungu'
'Li, Fuwei'

_publ_section_title
;
 A general method for palladium-catalyzed direct carbonylation of indole
 with alcohol and phenol.
;
_journal_issue 16
_journal_name_full 'Organic letters'
_journal_page_first 4130
_journal_page_last 4133
_journal_paper_doi 10.1021/ol3017726
_journal_volume 14
_journal_year 2012
_chemical_formula_sum 'C13 H14 Br N O2'
_chemical_formula_weight 296.16
_chemical_name_systematic
; 
 ? 
;
_space_group_IT_number 14
_symmetry_cell_setting monoclinic
_symmetry_space_group_name_Hall '-P 2yn'
_symmetry_space_group_name_H-M 'P 1 21/n 1'
_atom_sites_solution_hydrogens geom
_atom_sites_solution_primary direct
_atom_sites_solution_secondary difmap
_audit_creation_method SHELXL-97
_cell_angle_alpha 90.00
_cell_angle_beta 106.529(10)
_cell_angle_gamma 90.00
_cell_formula_units_Z 4
_cell_length_a 12.676(15)
_cell_length_b 7.391(8)
_cell_length_c 13.835(16)
_cell_measurement_reflns_used 1894
_cell_measurement_temperature 296(2)
_cell_measurement_theta_max 24.27
_cell_measurement_theta_min 2.58
_cell_volume 1243(2)
_computing_cell_refinement 'Bruker SAINT'
_computing_data_collection 'Bruker APEX2'
_computing_data_reduction 'Bruker SAINT'
_computing_molecular_graphics 'Bruker SHELXTL'
_computing_publication_material 'Bruker SHELXTL'
_computing_structure_refinement 'SHELXL-97 (Sheldrick, 2008)'
_computing_structure_solution 'SHELXS-97 (Sheldrick, 2008)'
_diffrn_ambient_temperature 296(2)
_diffrn_measured_fraction_theta_full 0.998
_diffrn_measured_fraction_theta_max 0.998
_diffrn_measurement_device_type 'Bruker APEX-II CCD'
_diffrn_measurement_method '\f and \w scans'
_diffrn_radiation_monochromator graphite
_diffrn_radiation_source 'fine-focus sealed tube'
_diffrn_radiation_type MoK\a
_diffrn_radiation_wavelength 0.71073
_diffrn_reflns_av_R_equivalents 0.0568
_diffrn_reflns_av_sigmaI/netI 0.0696
_diffrn_reflns_limit_h_max 14
_diffrn_reflns_limit_h_min -15
_diffrn_reflns_limit_k_max 8
_diffrn_reflns_limit_k_min -8
_diffrn_reflns_limit_l_max 16
_diffrn_reflns_limit_l_min -16
_diffrn_reflns_number 7537
_diffrn_reflns_theta_full 25.50
_diffrn_reflns_theta_max 25.50
_diffrn_reflns_theta_min 2.58
_exptl_absorpt_coefficient_mu 3.297
_exptl_absorpt_correction_T_max 0.7339
_exptl_absorpt_correction_T_min 0.5443
_exptl_absorpt_correction_type multi-scan
_exptl_absorpt_process_details SADABS
_exptl_crystal_colour colorless
_exptl_crystal_density_diffrn 1.583
_exptl_crystal_density_method 'not measured'
_exptl_crystal_description block
_exptl_crystal_F_000 600
_exptl_crystal_size_max 0.21
_exptl_crystal_size_mid 0.16
_exptl_crystal_size_min 0.10
_refine_diff_density_max 0.282
_refine_diff_density_min -0.625
_refine_diff_density_rms 0.087
_refine_ls_extinction_method none
_refine_ls_goodness_of_fit_ref 1.039
_refine_ls_hydrogen_treatment constr
_refine_ls_matrix_type full
_refine_ls_number_parameters 155
_refine_ls_number_reflns 2305
_refine_ls_number_restraints 0
_refine_ls_restrained_S_all 1.039
_refine_ls_R_factor_all 0.0717
_refine_ls_R_factor_gt 0.0410
_refine_ls_shift/su_max 0.001
_refine_ls_shift/su_mean 0.000
_refine_ls_structure_factor_coef Fsqd
_refine_ls_weighting_details 'calc w=1/[\s^2^(Fo^2^)+(0.0066P)^2^+0.8491P] where P=(Fo^2^+2Fc^2^)/3'
_refine_ls_weighting_scheme calc
_refine_ls_wR_factor_gt 0.0842
_refine_ls_wR_factor_ref 0.0961
_reflns_number_gt 1583
_reflns_number_total 2305
_reflns_threshold_expression >2sigma(I)
_cod_data_source_file ol3017726_si_002.cif
_cod_data_source_block p21n
_cod_depositor_comments
;
The following automatic conversions were performed:

'_symmetry_cell_setting' value 'Monoclinic' changed to 'monoclinic'
according to /home/saulius/struct/CIF-dictionaries/cif_core.dic
dictionary named 'cif_core.dic' version 2.4.2 from 2011-04-26.

Automatic conversion script
Id: cif_fix_values 1891 2012-01-12 08:04:46Z andrius 
;
_cod_original_sg_symbol_H-M P2(1)/n
_cod_database_code 1508338

loop_
_symmetry_equiv_pos_as_xyz
'x, y, z'
'-x+1/2, y+1/2, -z+1/2'
'-x, -y, -z'
'x-1/2, -y-1/2, z-1/2'

loop_
_atom_site_label
_atom_site_type_symbol
_atom_site_fract_x
_atom_site_fract_y
_atom_site_fract_z
_atom_site_U_iso_or_equiv
_atom_site_adp_type
_atom_site_occupancy
_atom_site_symmetry_multiplicity
_atom_site_calc_flag
_atom_site_refinement_flags
Br1 Br 0.06586(4) 0.18997(7) 0.95647(3) 0.0607(2) Uani 1 1 d .
C1 C 0.1045(3) 0.2529(5) 0.7680(3) 0.0345(8) Uani 1 1 d .
H1 H 0.1061 0.1274 0.7634 0.041 Uiso 1 1 calc R
C2 C 0.0882(3) 0.3358(5) 0.8516(3) 0.0393(9) Uani 1 1 d .
C3 C 0.0871(3) 0.5233(5) 0.8611(3) 0.0446(10) Uani 1 1 d .
H3 H 0.0769 0.5751 0.9190 0.053 Uiso 1 1 calc R
C4 C 0.1010(3) 0.6320(5) 0.7853(3) 0.0421(9) Uani 1 1 d .
H4 H 0.1002 0.7574 0.7908 0.050 Uiso 1 1 calc R
C5 C 0.1162(3) 0.5499(5) 0.7006(3) 0.0325(8) Uani 1 1 d .
C6 C 0.1187(3) 0.3609(4) 0.6906(2) 0.0311(8) Uani 1 1 d .
C7 C 0.1353(3) 0.3254(4) 0.5937(3) 0.0314(8) Uani 1 1 d .
C8 C 0.1422(3) 0.4898(5) 0.5515(3) 0.0381(9) Uani 1 1 d .
H8 H 0.1532 0.5070 0.4885 0.046 Uiso 1 1 calc R
C9 C 0.1382(3) 0.1487(5) 0.5498(3) 0.0322(8) Uani 1 1 d .
C10 C 0.1455(3) -0.0156(5) 0.4057(3) 0.0416(9) Uani 1 1 d .
H10A H 0.0729 -0.0668 0.3971 0.050 Uiso 1 1 calc R
H10B H 0.1998 -0.1006 0.4439 0.050 Uiso 1 1 calc R
C11 C 0.1638(3) 0.0183(5) 0.3041(3) 0.0404(9) Uani 1 1 d .
H11A H 0.1326 -0.0817 0.2598 0.048 Uiso 1 1 calc R
H11B H 0.1242 0.1270 0.2754 0.048 Uiso 1 1 calc R
C12 C 0.2827(3) 0.0399(5) 0.3063(3) 0.0403(9) Uani 1 1 d .
H12A H 0.3250 -0.0594 0.3442 0.048 Uiso 1 1 calc R
H12B H 0.3110 0.1514 0.3411 0.048 Uiso 1 1 calc R
C13 C 0.2990(3) 0.0437(5) 0.2015(3) 0.0465(10) Uani 1 1 d .
H13A H 0.2739 -0.0684 0.1677 0.070 Uiso 1 1 calc R
H13B H 0.3756 0.0599 0.2071 0.070 Uiso 1 1 calc R
H13C H 0.2576 0.1420 0.1636 0.070 Uiso 1 1 calc R
N1 N 0.1308(2) 0.6240(4) 0.6136(2) 0.0392(7) Uani 1 1 d .
H1A H 0.1324 0.7378 0.6011 0.047 Uiso 1 1 calc R
O1 O 0.1250(2) 0.0080(3) 0.59010(18) 0.0418(6) Uani 1 1 d .
O2 O 0.1551(2) 0.1548(3) 0.45897(18) 0.0404(6) Uani 1 1 d .

loop_
_atom_site_aniso_label
_atom_site_aniso_U_11
_atom_site_aniso_U_22
_atom_site_aniso_U_33
_atom_site_aniso_U_23
_atom_site_aniso_U_13
_atom_site_aniso_U_12
Br1 0.0767(3) 0.0739(4) 0.0349(2) 0.0060(2) 0.0210(2) -0.0074(3)
C1 0.041(2) 0.0269(19) 0.037(2) -0.0022(15) 0.0135(17) -0.0019(16)
C2 0.038(2) 0.045(3) 0.035(2) -0.0014(17) 0.0099(17) -0.0040(18)
C3 0.045(2) 0.054(3) 0.037(2) -0.0154(19) 0.0149(18) -0.003(2)
C4 0.045(2) 0.030(2) 0.053(2) -0.0124(18) 0.0164(19) -0.0015(17)
C5 0.0312(19) 0.026(2) 0.040(2) -0.0035(16) 0.0087(16) -0.0012(16)
C6 0.0311(19) 0.028(2) 0.0351(19) -0.0015(15) 0.0107(16) -0.0009(15)
C7 0.039(2) 0.0216(19) 0.0358(18) 0.0038(15) 0.0149(16) 0.0004(16)
C8 0.051(2) 0.030(2) 0.037(2) -0.0005(17) 0.0201(18) 0.0000(17)
C9 0.033(2) 0.028(2) 0.038(2) 0.0000(16) 0.0143(16) 0.0007(15)
C10 0.051(2) 0.031(2) 0.050(2) -0.0124(17) 0.026(2) -0.0066(17)
C11 0.048(2) 0.035(2) 0.042(2) -0.0086(17) 0.0179(19) -0.0006(18)
C12 0.044(2) 0.040(2) 0.039(2) 0.0042(17) 0.0133(18) 0.0060(18)
C13 0.063(3) 0.039(2) 0.043(2) -0.0004(18) 0.024(2) -0.003(2)
N1 0.053(2) 0.0206(16) 0.0479(19) 0.0023(14) 0.0208(16) -0.0029(14)
O1 0.0616(17) 0.0226(14) 0.0486(15) 0.0015(11) 0.0275(14) -0.0005(12)
O2 0.0613(17) 0.0284(15) 0.0407(14) -0.0043(11) 0.0292(13) -0.0021(12)

loop_
_atom_type_symbol
_atom_type_description
_atom_type_scat_dispersion_real
_atom_type_scat_dispersion_imag
_atom_type_scat_source
C C 0.0033 0.0016 'International Tables Vol C Tables 4.2.6.8 and 6.1.1.4'
H H 0.0000 0.0000 'International Tables Vol C Tables 4.2.6.8 and 6.1.1.4'
N N 0.0061 0.0033 'International Tables Vol C Tables 4.2.6.8 and 6.1.1.4'
O O 0.0106 0.0060 'International Tables Vol C Tables 4.2.6.8 and 6.1.1.4'
Br Br -0.2901 2.4595 'International Tables Vol C Tables 4.2.6.8 and 6.1.1.4'

loop_
_geom_angle_atom_site_label_1
_geom_angle_atom_site_label_2
_geom_angle_atom_site_label_3
_geom_angle
C2 C1 C6 118.4(3)
C2 C1 H1 120.8
C6 C1 H1 120.8
C1 C2 C3 122.0(3)
C1 C2 Br1 118.8(3)
C3 C2 Br1 119.1(3)
C4 C3 C2 120.3(3)
C4 C3 H3 119.9
C2 C3 H3 119.9
C3 C4 C5 118.1(3)
C3 C4 H4 121.0
C5 C4 H4 121.0
C4 C5 N1 130.6(3)
C4 C5 C6 122.2(3)
N1 C5 C6 107.2(3)
C1 C6 C5 119.0(3)
C1 C6 C7 134.3(3)
C5 C6 C7 106.6(3)
C8 C7 C6 106.3(3)
C8 C7 C9 127.9(3)
C6 C7 C9 125.8(3)
N1 C8 C7 110.7(3)
N1 C8 H8 124.7
C7 C8 H8 124.7
O1 C9 O2 122.9(3)
O1 C9 C7 123.9(3)
O2 C9 C7 113.3(3)
O2 C10 C11 108.5(3)
O2 C10 H10A 110.0
C11 C10 H10A 110.0
O2 C10 H10B 110.0
C11 C10 H10B 110.0
H10A C10 H10B 108.4
C12 C11 C10 114.6(3)
C12 C11 H11A 108.6
C10 C11 H11A 108.6
C12 C11 H11B 108.6
C10 C11 H11B 108.6
H11A C11 H11B 107.6
C11 C12 C13 112.9(3)
C11 C12 H12A 109.0
C13 C12 H12A 109.0
C11 C12 H12B 109.0
C13 C12 H12B 109.0
H12A C12 H12B 107.8
C12 C13 H13A 109.5
C12 C13 H13B 109.5
H13A C13 H13B 109.5
C12 C13 H13C 109.5
H13A C13 H13C 109.5
H13B C13 H13C 109.5
C8 N1 C5 109.2(3)
C8 N1 H1A 125.4
C5 N1 H1A 125.4
C9 O2 C10 115.9(3)

loop_
_geom_bond_atom_site_label_1
_geom_bond_atom_site_label_2
_geom_bond_distance
Br1 C2 1.893(4)
C1 C2 1.376(5)
C1 C6 1.387(5)
C1 H1 0.9300
C2 C3 1.392(5)
C3 C4 1.371(5)
C3 H3 0.9300
C4 C5 1.381(5)
C4 H4 0.9300
C5 N1 1.383(4)
C5 C6 1.405(5)
C6 C7 1.439(5)
C7 C8 1.361(5)
C7 C9 1.446(5)
C8 N1 1.346(4)
C8 H8 0.9300
C9 O1 1.213(4)
C9 O2 1.334(4)
C10 O2 1.447(4)
C10 C11 1.509(5)
C10 H10A 0.9700
C10 H10B 0.9700
C11 C12 1.507(5)
C11 H11A 0.9700
C11 H11B 0.9700
C12 C13 1.521(5)
C12 H12A 0.9700
C12 H12B 0.9700
C13 H13A 0.9600
C13 H13B 0.9600
C13 H13C 0.9600
N1 H1A 0.8600

loop_
_geom_torsion_atom_site_label_1
_geom_torsion_atom_site_label_2
_geom_torsion_atom_site_label_3
_geom_torsion_atom_site_label_4
_geom_torsion
C6 C1 C2 C3 -1.0(5)
C6 C1 C2 Br1 178.8(3)
C1 C2 C3 C4 1.0(6)
Br1 C2 C3 C4 -178.8(3)
C2 C3 C4 C5 -0.2(6)
C3 C4 C5 N1 179.2(4)
C3 C4 C5 C6 -0.5(5)
C2 C1 C6 C5 0.3(5)
C2 C1 C6 C7 -178.7(4)
C4 C5 C6 C1 0.5(5)
N1 C5 C6 C1 -179.3(3)
C4 C5 C6 C7 179.7(3)
N1 C5 C6 C7 0.0(4)
C1 C6 C7 C8 179.2(4)
C5 C6 C7 C8 0.1(4)
C1 C6 C7 C9 2.1(6)
C5 C6 C7 C9 -177.0(3)
C6 C7 C8 N1 -0.2(4)
C9 C7 C8 N1 176.8(3)
C8 C7 C9 O1 -175.4(4)
C6 C7 C9 O1 1.1(6)
C8 C7 C9 O2 3.6(5)
C6 C7 C9 O2 -179.9(3)
O2 C10 C11 C12 78.4(4)
C10 C11 C12 C13 170.9(3)
C7 C8 N1 C5 0.2(4)
C4 C5 N1 C8 -179.8(4)
C6 C5 N1 C8 -0.1(4)
O1 C9 O2 C10 6.3(5)
C7 C9 O2 C10 -172.7(3)
C11 C10 O2 C9 178.3(3)

loop_
_cod_related_entry_id
_cod_related_entry_database
_cod_related_entry_code
1 ChemSpider 30651986
